data_4027691
loop_
_publ_author_name
'Yi-Xin Fang'
'Liang Zhao'
'De-Xian Wang'
'Mei-Xiang Wang'

_publ_section_title
;
 Synthesis, Structure and Metal Binding Property of Internally
 1,3-Arylene-Bridged Azacalix[6]aromatics
;
_journal_name_full 'Journal of Organic Chemistry'
_journal_page_first 10073
_journal_page_last 10082
_journal_paper_doi 10.1021/jo301528f
_journal_volume 77
_journal_year 2012
_chemical_formula_moiety 'C47 H53 Cd2 N17 O4, 4(Cl O4)'
_chemical_formula_sum 'C47 H53 Cd2 Cl4 N17 O20'
_chemical_formula_weight 1542.66
_chemical_name_systematic
; 
 ? 
;
_space_group_IT_number 2
_symmetry_cell_setting triclinic
_symmetry_space_group_name_Hall '-P 1'
_symmetry_space_group_name_H-M 'P -1'
_atom_sites_solution_hydrogens geom
_atom_sites_solution_primary direct
_atom_sites_solution_secondary difmap
_audit_creation_method SHELXL-97
_cell_angle_alpha 72.312(13)
_cell_angle_beta 82.496(16)
_cell_angle_gamma 68.093(11)
_cell_formula_units_Z 2
_cell_length_a 12.393(3)
_cell_length_b 16.465(3)
_cell_length_c 17.357(5)
_cell_measurement_reflns_used 11688
_cell_measurement_temperature 173(2)
_cell_measurement_theta_max 27.4698
_cell_measurement_theta_min 1.3874
_cell_volume 3130.0(13)
_computing_cell_refinement 'CrystalClear (Rigaku Inc., 2008)'
_computing_data_collection 'CrystalClear (Rigaku Inc., 2008)'
_computing_data_reduction 'CrystalClear (Rigaku Inc., 2008)'
_computing_molecular_graphics
;
 Mercury: visualization and analysis of crystal structures, C. F. Macrae,
 P. R. Edgington, P. McCabe, E. Pidcock, G. P. Shields, R. Taylor,
 M. Towler and J. van de Streek, J. Appl. Cryst., 39, 453-457, 2006.
;
_computing_publication_material 'SHELX-97 (Sheldrick, 2008)'
_computing_structure_refinement 'SHELX-97 (Sheldrick, 2008)'
_computing_structure_solution 'SHELX-97 (Sheldrick, 2008)'
_diffrn_ambient_temperature 173(2)
_diffrn_detector_area_resol_mean 28.5714
_diffrn_measured_fraction_theta_full 0.987
_diffrn_measured_fraction_theta_max 0.987
_diffrn_measurement_device_type 'MM007HF + CCD (Saturn724+)'
_diffrn_measurement_method '\w scans at fixed \c = 45\%'
_diffrn_radiation_monochromator Confocal
_diffrn_radiation_source 'Rotating Anode'
_diffrn_radiation_type MoK\a
_diffrn_radiation_wavelength 0.71073
_diffrn_reflns_av_R_equivalents 0.0431
_diffrn_reflns_av_sigmaI/netI 0.0569
_diffrn_reflns_limit_h_max 16
_diffrn_reflns_limit_h_min -16
_diffrn_reflns_limit_k_max 21
_diffrn_reflns_limit_k_min -21
_diffrn_reflns_limit_l_max 22
_diffrn_reflns_limit_l_min -22
_diffrn_reflns_number 28199
_diffrn_reflns_theta_full 27.49
_diffrn_reflns_theta_max 27.49
_diffrn_reflns_theta_min 1.23
_exptl_absorpt_coefficient_mu 0.935
_exptl_absorpt_correction_T_max 1.0000
_exptl_absorpt_correction_T_min 0.7331
_exptl_absorpt_correction_type multi-scan
_exptl_absorpt_process_details 'CrystalClear (Rigaku Inc., 2008)'
_exptl_crystal_colour Colorless
_exptl_crystal_density_diffrn 1.637
_exptl_crystal_description Platelet
_exptl_crystal_F_000 1556
_exptl_crystal_size_max 0.45
_exptl_crystal_size_mid 0.22
_exptl_crystal_size_min 0.04
_refine_diff_density_max 1.487
_refine_diff_density_min -0.989
_refine_diff_density_rms 0.105
_refine_ls_extinction_method none
_refine_ls_goodness_of_fit_ref 1.071
_refine_ls_hydrogen_treatment constr
_refine_ls_matrix_type full
_refine_ls_number_parameters 876
_refine_ls_number_reflns 14185
_refine_ls_number_restraints 136
_refine_ls_restrained_S_all 1.081
_refine_ls_R_factor_all 0.0731
_refine_ls_R_factor_gt 0.0630
_refine_ls_shift/su_max 0.001
_refine_ls_shift/su_mean 0.000
_refine_ls_structure_factor_coef Fsqd
_refine_ls_weighting_details 'calc w=1/[\s^2^(Fo^2^)+(0.0615P)^2^+6.3258P] where P=(Fo^2^+2Fc^2^)/3'
_refine_ls_weighting_scheme calc
_refine_ls_wR_factor_gt 0.1482
_refine_ls_wR_factor_ref 0.1567
_reflns_number_gt 12184
_reflns_number_total 14185
_reflns_threshold_expression >2sigma(I)
_cod_data_source_file jo301528f_si_002_7.cif
_cod_data_source_block 1-Cd(ClO4)2
_cod_database_code 4027691

loop_
_symmetry_equiv_pos_as_xyz
'x, y, z'
'-x, -y, -z'

loop_
_atom_site_label
_atom_site_type_symbol
_atom_site_fract_x
_atom_site_fract_y
_atom_site_fract_z
_atom_site_U_iso_or_equiv
_atom_site_adp_type
_atom_site_occupancy
_atom_site_symmetry_multiplicity
_atom_site_calc_flag
_atom_site_refinement_flags
_atom_site_disorder_assembly
_atom_site_disorder_group
Cd1 Cd 0.31434(3) 0.87471(2) 0.22214(2) 0.03787(10) Uani 1 1 d . . .
Cd2 Cd 0.19214(3) 0.42537(2) 0.203322(19) 0.03845(10) Uani 1 1 d . . .
Cl1 Cl -0.35467(10) 0.95841(7) 0.32831(7) 0.0392(2) Uani 1 1 d . . .
Cl2 Cl 0.92108(13) 0.23711(10) 0.35296(9) 0.0545(3) Uani 1 1 d . . .
Cl3 Cl 0.22930(14) 0.19492(9) 0.04585(7) 0.0542(3) Uani 1 1 d . . .
Cl4 Cl 0.2879(9) 0.7054(6) -0.0007(5) 0.099(3) Uani 0.560(11) 1 d PDU A 1
O17 O 0.1646(13) 0.7331(13) 0.0206(12) 0.148(6) Uani 0.560(11) 1 d PDU A 1
O18 O 0.3268(15) 0.7562(10) 0.0352(10) 0.095(4) Uani 0.560(11) 1 d PDU A 1
O19 O 0.2718(11) 0.7354(8) -0.0825(5) 0.092(4) Uani 0.560(11) 1 d PDU A 1
O20 O 0.3300(12) 0.6105(7) 0.0234(9) 0.130(5) Uani 0.560(11) 1 d PDU A 1
Cl4' Cl 0.2698(7) 0.7178(6) 0.0004(3) 0.0551(18) Uani 0.440(11) 1 d PDU A 2
O17' O 0.1865(9) 0.6863(7) 0.0568(5) 0.050(3) Uani 0.440(11) 1 d PDU A 2
O18' O 0.3561(12) 0.7151(11) 0.0468(10) 0.065(4) Uani 0.440(11) 1 d PDU A 2
O19' O 0.2233(13) 0.8039(12) -0.0509(11) 0.142(7) Uani 0.440(11) 1 d PDU A 2
O20' O 0.3383(18) 0.6561(14) -0.0429(12) 0.142(6) Uani 0.440(11) 1 d PDU A 2
O1 O 0.3678(4) 0.9973(3) 0.2218(3) 0.0747(14) Uani 1 1 d . . .
H1B H 0.4360 0.9924 0.2291 0.090 Uiso 1 1 d R . .
H1A H 0.3300 1.0524 0.2001 0.090 Uiso 1 1 d R . .
O2 O 0.2786(3) 0.7624(2) 0.19420(19) 0.0387(7) Uani 1 1 d . . .
H2B H 0.2766 0.7162 0.2312 0.046 Uiso 1 1 d R . .
H2A H 0.2332 0.7748 0.1570 0.046 Uiso 1 1 d R . .
O3 O 0.2483(3) 0.5439(2) 0.19033(19) 0.0414(7) Uani 1 1 d . . .
H3B H 0.3204 0.5317 0.1905 0.050 Uiso 1 1 d R . .
H3A H 0.2210 0.5892 0.1506 0.050 Uiso 1 1 d R . .
O4 O 0.1273(4) 0.3111(3) 0.2048(2) 0.0603(11) Uani 1 1 d . . .
H4A H 0.1802 0.2611 0.2045 0.072 Uiso 1 1 d R . .
H4B H 0.0789 0.3029 0.2423 0.072 Uiso 1 1 d R . .
O5 O -0.4765(4) 0.9835(4) 0.3343(4) 0.105(2) Uani 1 1 d . . .
O6 O -0.3160(4) 0.9967(3) 0.3760(4) 0.102(2) Uani 1 1 d . . .
O7 O -0.3234(7) 0.9928(5) 0.2486(4) 0.131(3) Uani 1 1 d . . .
O8 O -0.3002(4) 0.8628(3) 0.3516(3) 0.0710(13) Uani 1 1 d . . .
O9 O 0.8624(9) 0.3000(6) 0.3942(5) 0.176(4) Uani 1 1 d . . .
O10 O 0.8929(6) 0.2813(3) 0.2691(3) 0.0949(17) Uani 1 1 d . . .
O11 O 1.0401(6) 0.2126(7) 0.3570(6) 0.177(4) Uani 1 1 d . . .
O12 O 0.8862(4) 0.1616(3) 0.3790(3) 0.0736(13) Uani 1 1 d . . .
O13 O 0.3443(6) 0.1507(4) 0.0172(4) 0.131(3) Uani 1 1 d . . .
O14 O 0.1935(4) 0.2908(3) 0.0121(3) 0.0784(14) Uani 1 1 d . . .
O15 O 0.1511(8) 0.1623(5) 0.0282(5) 0.160(4) Uani 1 1 d . . .
O16 O 0.2349(4) 0.1717(3) 0.1314(2) 0.0676(12) Uani 1 1 d . . .
N1 N 0.4234(3) 0.8045(2) 0.3304(2) 0.0267(7) Uani 1 1 d . . .
N2 N 0.2896(3) 0.8835(2) 0.4158(2) 0.0323(7) Uani 1 1 d . . .
N3 N 0.1936(3) 0.8091(2) 0.3720(2) 0.0271(7) Uani 1 1 d . . .
N4 N 0.1176(3) 0.7141(2) 0.3434(2) 0.0270(7) Uani 1 1 d . . .
N5 N 0.2893(3) 0.5956(2) 0.32680(19) 0.0244(6) Uani 1 1 d . . .
N6 N 0.4633(3) 0.4829(2) 0.3028(2) 0.0297(7) Uani 1 1 d . . .
N7 N 0.5182(3) 0.6087(2) 0.2652(2) 0.0295(7) Uani 1 1 d . . .
N8 N 0.5480(3) 0.7460(2) 0.2325(2) 0.0316(7) Uani 1 1 d . . .
N9 N 0.3605(4) 0.9129(3) 0.0872(3) 0.0543(11) Uani 1 1 d . . .
N10 N 0.1313(4) 0.9738(3) 0.2050(3) 0.0460(10) Uani 1 1 d . B .
N11 N 0.0431(3) 0.6235(2) 0.3051(2) 0.0258(7) Uani 1 1 d . . .
N12 N -0.0100(3) 0.5181(2) 0.2699(2) 0.0301(7) Uani 1 1 d . . .
N13 N 0.1430(3) 0.3939(2) 0.33540(19) 0.0246(6) Uani 1 1 d . . .
N14 N 0.3012(3) 0.2590(2) 0.3851(2) 0.0306(7) Uani 1 1 d . . .
N15 N 0.3875(3) 0.3677(2) 0.3380(2) 0.0271(7) Uani 1 1 d . . .
N16 N 0.1102(4) 0.5077(3) 0.0790(3) 0.0512(11) Uani 1 1 d . . .
N17 N 0.3587(4) 0.3476(3) 0.1529(3) 0.0579(13) Uani 1 1 d . . .
C1 C 0.5271(3) 0.7450(3) 0.3166(2) 0.0288(8) Uani 1 1 d . . .
C2 C 0.6090(4) 0.6944(3) 0.3753(3) 0.0330(9) Uani 1 1 d . . .
H2 H 0.6818 0.6525 0.3638 0.040 Uiso 1 1 calc R . .
C3 C 0.5815(4) 0.7065(3) 0.4516(3) 0.0356(9) Uani 1 1 d . . .
H3 H 0.6363 0.6730 0.4936 0.043 Uiso 1 1 calc R . .
C4 C 0.4746(4) 0.7672(3) 0.4675(3) 0.0341(9) Uani 1 1 d . . .
H4 H 0.4553 0.7750 0.5202 0.041 Uiso 1 1 calc R . .
C5 C 0.3963(3) 0.8165(3) 0.4054(2) 0.0291(8) Uani 1 1 d . . .
C6 C 0.2881(5) 0.9397(3) 0.4672(3) 0.0466(12) Uani 1 1 d . . .
H6B H 0.2307 1.0010 0.4472 0.070 Uiso 1 1 calc R . .
H6C H 0.3653 0.9437 0.4661 0.070 Uiso 1 1 calc R . .
H6A H 0.2673 0.9122 0.5229 0.070 Uiso 1 1 calc R . .
C7 C 0.1845(3) 0.8787(3) 0.4004(2) 0.0280(8) Uani 1 1 d . . .
C8 C 0.0782(4) 0.9424(3) 0.4127(3) 0.0383(10) Uani 1 1 d . . .
H8 H 0.0735 0.9926 0.4309 0.046 Uiso 1 1 calc R . .
C9 C -0.0212(4) 0.9305(3) 0.3977(3) 0.0382(10) Uani 1 1 d . . .
H9 H -0.0953 0.9739 0.4047 0.046 Uiso 1 1 calc R . .
C10 C -0.0142(4) 0.8563(3) 0.3727(3) 0.0328(9) Uani 1 1 d . . .
H10 H -0.0817 0.8467 0.3631 0.039 Uiso 1 1 calc R . .
C11 C 0.0971(3) 0.7966(3) 0.3623(2) 0.0276(8) Uani 1 1 d . . .
C12 C 0.0503(3) 0.7061(3) 0.2886(2) 0.0279(8) Uani 1 1 d . . .
C13 C -0.0013(4) 0.7782(3) 0.2224(3) 0.0352(9) Uani 1 1 d . . .
H13 H 0.0043 0.8364 0.2133 0.042 Uiso 1 1 calc R . .
C14 C -0.0607(4) 0.7619(3) 0.1707(3) 0.0403(10) Uani 1 1 d . . .
H14 H -0.0972 0.8094 0.1248 0.048 Uiso 1 1 calc R . .
C15 C -0.0678(4) 0.6760(3) 0.1852(3) 0.0381(10) Uani 1 1 d . . .
H15 H -0.1083 0.6637 0.1498 0.046 Uiso 1 1 calc R . .
C16 C -0.0138(3) 0.6091(3) 0.2532(2) 0.0290(8) Uani 1 1 d . . .
C17 C 0.2159(3) 0.6384(3) 0.3785(2) 0.0252(7) Uani 1 1 d . . .
C18 C 0.2334(3) 0.6127(3) 0.4607(2) 0.0271(8) Uani 1 1 d . . .
H18 H 0.1803 0.6454 0.4948 0.033 Uiso 1 1 calc R . .
C19 C 0.3306(4) 0.5379(3) 0.4918(2) 0.0303(8) Uani 1 1 d . . .
H19 H 0.3447 0.5176 0.5482 0.036 Uiso 1 1 calc R . .
C20 C 0.4068(3) 0.4932(3) 0.4398(2) 0.0292(8) Uani 1 1 d . . .
H20 H 0.4740 0.4417 0.4600 0.035 Uiso 1 1 calc R . .
C21 C 0.3840(3) 0.5242(2) 0.3586(2) 0.0260(8) Uani 1 1 d . . .
C22 C 0.5191(3) 0.5366(3) 0.2447(3) 0.0306(8) Uani 1 1 d . . .
C23 C 0.5638(4) 0.5179(3) 0.1717(3) 0.0399(10) Uani 1 1 d . . .
H23 H 0.5612 0.4667 0.1586 0.048 Uiso 1 1 calc R . .
C24 C 0.6124(4) 0.5781(3) 0.1191(3) 0.0442(11) Uani 1 1 d . . .
H24 H 0.6449 0.5673 0.0689 0.053 Uiso 1 1 calc R . .
C25 C 0.6146(4) 0.6527(3) 0.1377(3) 0.0374(10) Uani 1 1 d . . .
H25 H 0.6495 0.6929 0.1021 0.045 Uiso 1 1 calc R . .
C26 C 0.5629(3) 0.6671(3) 0.2118(2) 0.0302(8) Uani 1 1 d . . .
C27 C 0.6165(4) 0.8036(3) 0.1889(3) 0.0419(11) Uani 1 1 d . . .
H27B H 0.6995 0.7686 0.1981 0.063 Uiso 1 1 calc R . .
H27C H 0.5939 0.8574 0.2089 0.063 Uiso 1 1 calc R . .
H27A H 0.6016 0.8228 0.1309 0.063 Uiso 1 1 calc R . .
C28 C -0.1100(4) 0.5056(3) 0.2452(3) 0.0433(11) Uani 1 1 d . . .
H28A H -0.0993 0.4407 0.2623 0.065 Uiso 1 1 calc R . .
H28B H -0.1166 0.5285 0.1863 0.065 Uiso 1 1 calc R . .
H28C H -0.1811 0.5393 0.2706 0.065 Uiso 1 1 calc R . .
C29 C 0.0388(3) 0.4558(3) 0.3452(2) 0.0268(8) Uani 1 1 d . . .
C30 C -0.0168(4) 0.4542(3) 0.4193(3) 0.0327(9) Uani 1 1 d . . .
H30 H -0.0903 0.4991 0.4248 0.039 Uiso 1 1 calc R . .
C31 C 0.0387(4) 0.3841(3) 0.4867(3) 0.0353(9) Uani 1 1 d . . .
H31 H 0.0036 0.3813 0.5390 0.042 Uiso 1 1 calc R . .
C32 C 0.1440(4) 0.3197(3) 0.4764(3) 0.0331(9) Uani 1 1 d . . .
H32 H 0.1814 0.2711 0.5213 0.040 Uiso 1 1 calc R . .
C33 C 0.1953(3) 0.3259(3) 0.4003(2) 0.0276(8) Uani 1 1 d . . .
C34 C 0.3112(4) 0.1628(3) 0.4201(3) 0.0467(12) Uani 1 1 d . . .
H34C H 0.3601 0.1359 0.4679 0.070 Uiso 1 1 calc R . .
H34A H 0.3464 0.1291 0.3799 0.070 Uiso 1 1 calc R . .
H34B H 0.2336 0.1596 0.4357 0.070 Uiso 1 1 calc R . .
C35 C 0.3971(3) 0.2806(3) 0.3511(2) 0.0286(8) Uani 1 1 d . . .
C36 C 0.5000(4) 0.2141(3) 0.3357(3) 0.0370(10) Uani 1 1 d . . .
H36 H 0.5047 0.1530 0.3448 0.044 Uiso 1 1 calc R . .
C37 C 0.5954(4) 0.2404(3) 0.3065(3) 0.0402(10) Uani 1 1 d . . .
H37 H 0.6666 0.1968 0.2950 0.048 Uiso 1 1 calc R . .
C38 C 0.5879(4) 0.3293(3) 0.2941(3) 0.0374(10) Uani 1 1 d . . .
H38 H 0.6531 0.3476 0.2755 0.045 Uiso 1 1 calc R . .
C39 C 0.4807(3) 0.3911(3) 0.3102(3) 0.0289(8) Uani 1 1 d . . .
C40 C 0.3648(7) 0.9435(4) 0.0208(4) 0.0678(17) Uani 1 1 d . . .
C41 C 0.3656(11) 0.9894(6) -0.0667(5) 0.128(4) Uani 1 1 d . . .
H41A H 0.2979 0.9911 -0.0915 0.192 Uiso 1 1 calc R . .
H41B H 0.4370 0.9560 -0.0919 0.192 Uiso 1 1 calc R . .
H41C H 0.3625 1.0518 -0.0746 0.192 Uiso 1 1 calc R . .
C42 C 0.0416(5) 1.0287(3) 0.2030(3) 0.0520(13) Uani 1 1 d D . .
C43 C -0.051(3) 1.1182(18) 0.182(3) 0.069(7) Uani 0.31(5) 1 d PDU B 1
H43C H -0.0304 1.1610 0.2010 0.104 Uiso 0.31(5) 1 calc PR B 1
H43A H -0.1240 1.1132 0.2081 0.104 Uiso 0.31(5) 1 calc PR B 1
H43B H -0.0595 1.1403 0.1233 0.104 Uiso 0.31(5) 1 calc PR B 1
C43' C -0.0791(11) 1.0919(14) 0.2077(13) 0.067(4) Uani 0.69(5) 1 d PDU B 2
H43D H -0.1293 1.0569 0.2340 0.100 Uiso 0.69(5) 1 calc PR B 2
H43E H -0.1067 1.1277 0.1529 0.100 Uiso 0.69(5) 1 calc PR B 2
H43F H -0.0813 1.1329 0.2390 0.100 Uiso 0.69(5) 1 calc PR B 2
C44 C 0.0990(5) 0.5548(4) 0.0147(3) 0.0486(12) Uani 1 1 d . . .
C45 C 0.0858(6) 0.6159(5) -0.0672(4) 0.0655(16) Uani 1 1 d . . .
H45B H 0.1622 0.6061 -0.0943 0.098 Uiso 1 1 calc R . .
H45C H 0.0510 0.6792 -0.0648 0.098 Uiso 1 1 calc R . .
H45A H 0.0352 0.6034 -0.0975 0.098 Uiso 1 1 calc R . .
C46 C 0.4254(6) 0.2843(5) 0.1416(4) 0.0697(17) Uani 1 1 d . . .
C47 C 0.5174(7) 0.1983(5) 0.1326(5) 0.087(2) Uani 1 1 d . . .
H47B H 0.5243 0.1981 0.0757 0.131 Uiso 1 1 calc R . .
H47A H 0.4966 0.1462 0.1658 0.131 Uiso 1 1 calc R . .
H47C H 0.5918 0.1940 0.1503 0.131 Uiso 1 1 calc R . .

loop_
_atom_site_aniso_label
_atom_site_aniso_U_11
_atom_site_aniso_U_22
_atom_site_aniso_U_33
_atom_site_aniso_U_23
_atom_site_aniso_U_13
_atom_site_aniso_U_12
Cd1 0.03683(18) 0.03827(18) 0.03519(18) -0.00103(14) -0.01262(14) -0.01293(14)
Cd2 0.0477(2) 0.03874(18) 0.03104(17) -0.01135(14) 0.00320(14) -0.01761(15)
Cl1 0.0380(5) 0.0331(5) 0.0485(6) -0.0098(5) -0.0119(5) -0.0123(4)
Cl2 0.0653(8) 0.0594(8) 0.0589(8) -0.0285(6) 0.0100(6) -0.0383(7)
Cl3 0.0821(10) 0.0438(6) 0.0309(6) -0.0102(5) 0.0064(6) -0.0182(6)
Cl4 0.111(4) 0.101(4) 0.077(4) -0.011(3) -0.040(3) -0.028(3)
O17 0.138(10) 0.153(11) 0.160(11) -0.074(9) -0.011(9) -0.033(9)
O18 0.122(10) 0.122(9) 0.068(7) -0.026(7) -0.010(7) -0.072(8)
O19 0.136(8) 0.102(7) 0.038(4) -0.002(4) -0.045(5) -0.042(6)
O20 0.130(9) 0.091(7) 0.129(9) 0.030(6) -0.045(7) -0.030(6)
Cl4' 0.071(3) 0.085(3) 0.021(2) 0.0084(19) -0.0076(18) -0.057(3)
O17' 0.064(6) 0.055(5) 0.035(4) 0.012(4) -0.003(4) -0.044(4)
O18' 0.048(5) 0.092(9) 0.054(7) -0.025(7) -0.014(5) -0.016(6)
O19' 0.098(9) 0.145(11) 0.118(10) 0.062(9) -0.020(8) -0.041(8)
O20' 0.168(12) 0.148(12) 0.108(10) -0.067(9) 0.038(9) -0.040(9)
O1 0.095(3) 0.0363(19) 0.093(3) 0.012(2) -0.057(3) -0.029(2)
O2 0.0404(17) 0.0364(16) 0.0382(17) -0.0006(13) -0.0096(14) -0.0171(14)
O3 0.0427(18) 0.0495(19) 0.0357(17) -0.0083(14) -0.0015(14) -0.0229(15)
O4 0.091(3) 0.059(2) 0.053(2) -0.0325(19) 0.022(2) -0.045(2)
O5 0.043(2) 0.107(4) 0.178(6) -0.063(4) -0.018(3) -0.018(3)
O6 0.075(3) 0.072(3) 0.176(6) -0.064(4) -0.060(4) -0.004(3)
O7 0.150(6) 0.131(6) 0.071(4) 0.016(4) 0.005(4) -0.041(5)
O8 0.070(3) 0.0341(19) 0.108(4) -0.016(2) -0.016(3) -0.0150(19)
O9 0.304(12) 0.150(7) 0.133(6) -0.116(6) 0.079(7) -0.112(7)
O10 0.146(5) 0.071(3) 0.058(3) -0.003(2) 0.015(3) -0.044(3)
O11 0.092(5) 0.262(11) 0.202(9) -0.032(8) -0.031(5) -0.107(6)
O12 0.093(3) 0.062(3) 0.077(3) -0.003(2) -0.007(3) -0.050(2)
O13 0.164(6) 0.068(3) 0.099(4) -0.019(3) 0.078(4) -0.001(4)
O14 0.101(4) 0.044(2) 0.061(3) -0.0018(19) 0.023(2) -0.012(2)
O15 0.233(9) 0.133(6) 0.146(6) 0.003(5) -0.121(6) -0.094(6)
O16 0.100(3) 0.043(2) 0.038(2) -0.0111(16) -0.009(2) 0.001(2)
N1 0.0248(16) 0.0279(16) 0.0295(17) -0.0051(13) -0.0050(13) -0.0125(13)
N2 0.0324(18) 0.0325(17) 0.0382(19) -0.0134(15) -0.0035(15) -0.0145(15)
N3 0.0235(15) 0.0279(16) 0.0334(18) -0.0109(14) -0.0035(13) -0.0102(13)
N4 0.0219(15) 0.0248(15) 0.0360(18) -0.0107(14) -0.0083(13) -0.0057(13)
N5 0.0194(14) 0.0246(15) 0.0300(17) -0.0075(13) -0.0029(12) -0.0081(12)
N6 0.0245(16) 0.0246(16) 0.0382(19) -0.0073(14) 0.0027(14) -0.0089(13)
N7 0.0231(16) 0.0315(17) 0.0316(18) -0.0043(14) -0.0007(13) -0.0104(13)
N8 0.0285(17) 0.0320(17) 0.0339(18) -0.0038(14) 0.0022(14) -0.0153(14)
N9 0.070(3) 0.050(2) 0.039(2) 0.004(2) -0.003(2) -0.030(2)
N10 0.042(2) 0.037(2) 0.050(2) 0.0015(18) -0.0160(19) -0.0100(18)
N11 0.0210(15) 0.0258(15) 0.0326(17) -0.0086(13) -0.0054(13) -0.0084(12)
N12 0.0268(16) 0.0287(16) 0.0391(19) -0.0116(15) -0.0102(14) -0.0097(14)
N13 0.0240(15) 0.0262(15) 0.0280(16) -0.0110(13) -0.0017(13) -0.0104(13)
N14 0.0290(17) 0.0225(15) 0.0387(19) -0.0064(14) -0.0058(15) -0.0075(13)
N15 0.0239(15) 0.0240(15) 0.0320(17) -0.0072(13) -0.0032(13) -0.0066(13)
N16 0.064(3) 0.055(3) 0.043(2) -0.017(2) -0.012(2) -0.022(2)
N17 0.057(3) 0.053(3) 0.051(3) -0.027(2) 0.004(2) 0.004(2)
C1 0.0277(19) 0.0274(18) 0.032(2) -0.0027(16) -0.0024(16) -0.0151(16)
C2 0.0260(19) 0.0277(19) 0.042(2) -0.0026(17) -0.0088(17) -0.0084(16)
C3 0.033(2) 0.035(2) 0.040(2) -0.0011(18) -0.0134(18) -0.0154(18)
C4 0.044(2) 0.034(2) 0.033(2) -0.0087(17) -0.0083(18) -0.0196(19)
C5 0.032(2) 0.0252(18) 0.033(2) -0.0050(16) -0.0040(16) -0.0148(16)
C6 0.049(3) 0.045(3) 0.062(3) -0.029(2) -0.003(2) -0.022(2)
C7 0.0288(19) 0.0256(18) 0.030(2) -0.0058(15) -0.0034(16) -0.0108(15)
C8 0.041(2) 0.031(2) 0.047(3) -0.0166(19) -0.006(2) -0.0112(19)
C9 0.029(2) 0.034(2) 0.049(3) -0.018(2) -0.0037(19) -0.0023(17)
C10 0.0249(19) 0.030(2) 0.044(2) -0.0139(18) -0.0030(17) -0.0065(16)
C11 0.0291(19) 0.0244(18) 0.031(2) -0.0076(15) -0.0029(16) -0.0102(15)
C12 0.0211(17) 0.0275(18) 0.035(2) -0.0107(16) -0.0023(15) -0.0057(15)
C13 0.034(2) 0.0274(19) 0.042(2) -0.0051(18) -0.0116(19) -0.0092(17)
C14 0.043(2) 0.031(2) 0.042(3) -0.0051(19) -0.021(2) -0.0051(19)
C15 0.038(2) 0.033(2) 0.043(2) -0.0084(19) -0.021(2) -0.0065(18)
C16 0.0231(18) 0.031(2) 0.032(2) -0.0096(16) -0.0048(15) -0.0064(15)
C17 0.0222(17) 0.0249(17) 0.032(2) -0.0086(15) -0.0017(15) -0.0111(15)
C18 0.0239(18) 0.0267(18) 0.032(2) -0.0072(16) -0.0034(15) -0.0101(15)
C19 0.032(2) 0.035(2) 0.0272(19) -0.0065(16) -0.0029(16) -0.0164(17)
C20 0.0270(19) 0.0260(18) 0.034(2) -0.0043(16) -0.0075(16) -0.0101(15)
C21 0.0226(17) 0.0230(17) 0.033(2) -0.0063(15) -0.0030(15) -0.0090(14)
C22 0.0235(18) 0.0292(19) 0.037(2) -0.0072(17) 0.0022(16) -0.0094(16)
C23 0.041(2) 0.036(2) 0.039(2) -0.0109(19) 0.000(2) -0.0089(19)
C24 0.041(3) 0.050(3) 0.033(2) -0.012(2) 0.008(2) -0.009(2)
C25 0.034(2) 0.039(2) 0.035(2) -0.0059(18) 0.0067(18) -0.0138(19)
C26 0.0227(18) 0.033(2) 0.032(2) -0.0037(16) -0.0005(16) -0.0104(16)
C27 0.040(2) 0.040(2) 0.045(3) -0.003(2) 0.009(2) -0.024(2)
C28 0.040(2) 0.038(2) 0.060(3) -0.012(2) -0.020(2) -0.017(2)
C29 0.0246(18) 0.0272(18) 0.033(2) -0.0111(16) -0.0032(15) -0.0110(15)
C30 0.027(2) 0.034(2) 0.041(2) -0.0152(18) 0.0022(17) -0.0127(17)
C31 0.034(2) 0.049(3) 0.032(2) -0.0135(19) 0.0030(17) -0.025(2)
C32 0.035(2) 0.038(2) 0.031(2) -0.0052(17) -0.0045(17) -0.0211(18)
C33 0.0302(19) 0.0269(18) 0.032(2) -0.0095(16) -0.0022(16) -0.0156(16)
C34 0.046(3) 0.024(2) 0.067(3) -0.008(2) 0.005(2) -0.0139(19)
C35 0.0271(19) 0.0282(19) 0.031(2) -0.0087(16) -0.0037(16) -0.0087(16)
C36 0.036(2) 0.0253(19) 0.048(3) -0.0117(18) -0.0047(19) -0.0053(17)
C37 0.030(2) 0.033(2) 0.053(3) -0.018(2) 0.000(2) -0.0001(18)
C38 0.025(2) 0.035(2) 0.047(3) -0.0096(19) 0.0011(18) -0.0067(17)
C39 0.0234(18) 0.0252(18) 0.034(2) -0.0064(16) -0.0063(16) -0.0044(15)
C40 0.104(5) 0.053(3) 0.050(3) -0.010(3) 0.007(3) -0.038(4)
C41 0.233(13) 0.080(6) 0.052(4) -0.002(4) 0.016(6) -0.053(7)
C42 0.058(3) 0.044(3) 0.051(3) -0.014(2) -0.021(3) -0.008(3)
C43 0.066(12) 0.052(11) 0.070(13) -0.010(9) -0.019(10) 0.000(9)
C43' 0.058(6) 0.052(7) 0.068(8) -0.019(6) -0.029(5) 0.017(5)
C44 0.052(3) 0.057(3) 0.045(3) -0.017(2) -0.011(2) -0.022(3)
C45 0.078(4) 0.076(4) 0.046(3) 0.000(3) -0.018(3) -0.038(3)
C46 0.069(4) 0.091(5) 0.055(4) -0.022(4) 0.002(3) -0.035(4)
C47 0.075(5) 0.079(5) 0.108(6) -0.052(5) 0.025(4) -0.016(4)

loop_
_atom_type_symbol
_atom_type_description
_atom_type_scat_dispersion_real
_atom_type_scat_dispersion_imag
_atom_type_scat_source
C C 0.0033 0.0016 'International Tables Vol C Tables 4.2.6.8 and 6.1.1.4'
H H 0.0000 0.0000 'International Tables Vol C Tables 4.2.6.8 and 6.1.1.4'
N N 0.0061 0.0033 'International Tables Vol C Tables 4.2.6.8 and 6.1.1.4'
O O 0.0106 0.0060 'International Tables Vol C Tables 4.2.6.8 and 6.1.1.4'
Cl Cl 0.1484 0.1585 'International Tables Vol C Tables 4.2.6.8 and 6.1.1.4'
Cd Cd -0.8075 1.2024 'International Tables Vol C Tables 4.2.6.8 and 6.1.1.4'

loop_
_geom_angle_atom_site_label_1
_geom_angle_atom_site_label_2
_geom_angle_atom_site_label_3
_geom_angle
N1 Cd1 N10 131.61(15)
N1 Cd1 O2 103.91(12)
N10 Cd1 O2 95.52(14)
N1 Cd1 N9 131.97(15)
N10 Cd1 N9 93.42(17)
O2 Cd1 N9 83.93(14)
N1 Cd1 O1 83.33(13)
N10 Cd1 O1 86.98(16)
O2 Cd1 O1 167.33(15)
N9 Cd1 O1 83.52(17)
N17 Cd2 N13 123.93(15)
N17 Cd2 O3 93.05(16)
N13 Cd2 O3 100.39(11)
N17 Cd2 O4 87.17(18)
N13 Cd2 O4 83.89(12)
O3 Cd2 O4 174.63(13)
N17 Cd2 N16 94.48(17)
N13 Cd2 N16 140.58(15)
O3 Cd2 N16 84.47(14)
O4 Cd2 N16 90.17(16)
O7 Cl1 O6 107.3(5)
O7 Cl1 O5 108.8(4)
O6 Cl1 O5 110.6(3)
O7 Cl1 O8 109.2(4)
O6 Cl1 O8 110.1(3)
O5 Cl1 O8 110.8(3)
O9 Cl2 O11 111.6(6)
O9 Cl2 O12 111.3(4)
O11 Cl2 O12 112.0(5)
O9 Cl2 O10 106.6(5)
O11 Cl2 O10 106.0(5)
O12 Cl2 O10 109.0(3)
O15 Cl3 O14 110.4(4)
O15 Cl3 O16 107.6(4)
O14 Cl3 O16 110.6(3)
O15 Cl3 O13 110.9(5)
O14 Cl3 O13 110.6(3)
O16 Cl3 O13 106.6(4)
O19 Cl4 O20 109.2(11)
O19 Cl4 O18 118.0(10)
O20 Cl4 O18 121.6(11)
O19 Cl4 O17 95.1(11)
O20 Cl4 O17 105.8(11)
O18 Cl4 O17 102.3(12)
O19' Cl4' O18' 109.5(11)
O19' Cl4' O20' 110.7(13)
O18' Cl4' O20' 99.5(13)
O19' Cl4' O17' 114.8(10)
O18' Cl4' O17' 107.0(9)
O20' Cl4' O17' 114.1(11)
Cd1 O1 H1B 123.8
Cd1 O1 H1A 124.9
H1B O1 H1A 108.3
Cd1 O2 H2B 120.8
Cd1 O2 H2A 120.0
H2B O2 H2A 111.1
Cd2 O3 H3B 115.6
Cd2 O3 H3A 115.4
H3B O3 H3A 108.0
Cd2 O4 H4A 114.7
Cd2 O4 H4B 113.5
H4A O4 H4B 110.0
C1 N1 C5 119.5(3)
C1 N1 Cd1 113.2(3)
C5 N1 Cd1 127.2(3)
C7 N2 C5 121.0(3)
C7 N2 C6 118.8(4)
C5 N2 C6 117.2(4)
C11 N3 C7 118.5(3)
C12 N4 C17 119.6(3)
C12 N4 C11 123.4(3)
C17 N4 C11 116.8(3)
C21 N5 C17 116.9(3)
C39 N6 C22 125.2(3)
C39 N6 C21 117.1(3)
C22 N6 C21 117.7(3)
C22 N7 C26 117.9(4)
C26 N8 C1 118.3(3)
C26 N8 C27 119.4(4)
C1 N8 C27 112.7(3)
C40 N9 Cd1 167.8(6)
C42 N10 Cd1 171.3(4)
C16 N11 C12 117.7(3)
C16 N12 C29 117.3(3)
C16 N12 C28 117.0(3)
C29 N12 C28 114.3(3)
C29 N13 C33 119.2(3)
C29 N13 Cd2 108.4(3)
C33 N13 Cd2 132.3(3)
C35 N14 C33 122.1(3)
C35 N14 C34 120.4(3)
C33 N14 C34 116.7(3)
C39 N15 C35 118.6(3)
C44 N16 Cd2 159.4(4)
C46 N17 Cd2 153.8(6)
N1 C1 C2 123.0(4)
N1 C1 N8 113.1(3)
C2 C1 N8 123.6(4)
C1 C2 C3 117.6(4)
C1 C2 H2 121.2
C3 C2 H2 121.2
C2 C3 C4 120.5(4)
C2 C3 H3 119.8
C4 C3 H3 119.8
C3 C4 C5 119.1(4)
C3 C4 H4 120.5
C5 C4 H4 120.5
N1 C5 C4 120.4(4)
N1 C5 N2 117.4(4)
C4 C5 N2 122.1(4)
N2 C6 H6B 109.5
N2 C6 H6C 109.5
H6B C6 H6C 109.5
N2 C6 H6A 109.5
H6B C6 H6A 109.5
H6C C6 H6A 109.5
N3 C7 C8 122.3(4)
N3 C7 N2 115.7(3)
C8 C7 N2 122.0(4)
C7 C8 C9 117.7(4)
C7 C8 H8 121.2
C9 C8 H8 121.2
C8 C9 C10 121.1(4)
C8 C9 H9 119.5
C10 C9 H9 119.5
C9 C10 C11 116.3(4)
C9 C10 H10 121.9
C11 C10 H10 121.9
N3 C11 C10 123.9(4)
N3 C11 N4 113.6(3)
C10 C11 N4 122.5(4)
N11 C12 C13 123.8(4)
N11 C12 N4 114.2(3)
C13 C12 N4 122.0(4)
C14 C13 C12 117.3(4)
C14 C13 H13 121.4
C12 C13 H13 121.4
C13 C14 C15 120.4(4)
C13 C14 H14 119.8
C15 C14 H14 119.8
C16 C15 C14 117.7(4)
C16 C15 H15 121.2
C14 C15 H15 121.2
N11 C16 C15 123.2(4)
N11 C16 N12 115.2(3)
C15 C16 N12 121.5(4)
N5 C17 C18 123.6(4)
N5 C17 N4 115.8(3)
C18 C17 N4 120.5(3)
C17 C18 C19 118.1(4)
C17 C18 H18 120.9
C19 C18 H18 120.9
C20 C19 C18 119.2(4)
C20 C19 H19 120.4
C18 C19 H19 120.4
C21 C20 C19 119.0(4)
C21 C20 H20 120.5
C19 C20 H20 120.5
N5 C21 C20 123.2(4)
N5 C21 N6 116.2(3)
C20 C21 N6 120.6(3)
N7 C22 C23 124.0(4)
N7 C22 N6 113.3(4)
C23 C22 N6 122.5(4)
C22 C23 C24 116.5(4)
C22 C23 H23 121.8
C24 C23 H23 121.8
C25 C24 C23 121.7(4)
C25 C24 H24 119.1
C23 C24 H24 119.1
C24 C25 C26 117.1(4)
C24 C25 H25 121.5
C26 C25 H25 121.5
N7 C26 N8 115.3(4)
N7 C26 C25 122.7(4)
N8 C26 C25 121.9(4)
N8 C27 H27B 109.5
N8 C27 H27C 109.5
H27B C27 H27C 109.5
N8 C27 H27A 109.5
H27B C27 H27A 109.5
H27C C27 H27A 109.5
N12 C28 H28A 109.5
N12 C28 H28B 109.5
H28A C28 H28B 109.5
N12 C28 H28C 109.5
H28A C28 H28C 109.5
H28B C28 H28C 109.5
N13 C29 C30 122.7(4)
N13 C29 N12 112.5(3)
C30 C29 N12 124.7(4)
C29 C30 C31 117.8(4)
C29 C30 H30 121.1
C31 C30 H30 121.1
C32 C31 C30 119.5(4)
C32 C31 H31 120.2
C30 C31 H31 120.2
C31 C32 C33 119.6(4)
C31 C32 H32 120.2
C33 C32 H32 120.2
N13 C33 C32 121.1(4)
N13 C33 N14 116.6(3)
C32 C33 N14 122.2(4)
N14 C34 H34C 109.5
N14 C34 H34A 109.5
H34C C34 H34A 109.5
N14 C34 H34B 109.5
H34C C34 H34B 109.5
H34A C34 H34B 109.5
N15 C35 N14 116.2(3)
N15 C35 C36 122.5(4)
N14 C35 C36 121.2(4)
C37 C36 C35 117.7(4)
C37 C36 H36 121.2
C35 C36 H36 121.2
C38 C37 C36 120.7(4)
C38 C37 H37 119.6
C36 C37 H37 119.6
C37 C38 C39 117.3(4)
C37 C38 H38 121.4
C39 C38 H38 121.4
N15 C39 C38 123.2(4)
N15 C39 N6 114.1(3)
C38 C39 N6 122.6(4)
N9 C40 C41 176.5(8)
C40 C41 H41A 109.5
C40 C41 H41B 109.5
H41A C41 H41B 109.5
C40 C41 H41C 109.5
H41A C41 H41C 109.5
H41B C41 H41C 109.5
N10 C42 C43 160(2)
N10 C42 C43' 173.3(13)
C43 C42 C43' 26.8(15)
C42 C43 H43C 109.5
C42 C43 H43A 109.5
C42 C43 H43B 109.5
C42 C43' H43D 109.5
C42 C43' H43E 109.5
H43D C43' H43E 109.5
C42 C43' H43F 109.5
H43D C43' H43F 109.5
H43E C43' H43F 109.5
N16 C44 C45 179.0(6)
C44 C45 H45B 109.5
C44 C45 H45C 109.5
H45B C45 H45C 109.5
C44 C45 H45A 109.5
H45B C45 H45A 109.5
H45C C45 H45A 109.5
N17 C46 C47 175.8(7)
C46 C47 H47B 109.5
C46 C47 H47A 109.5
H47B C47 H47A 109.5
C46 C47 H47C 109.5
H47B C47 H47C 109.5
H47A C47 H47C 109.5

loop_
_geom_bond_atom_site_label_1
_geom_bond_atom_site_label_2
_geom_bond_distance
Cd1 N1 2.208(3)
Cd1 N10 2.240(4)
Cd1 O2 2.250(3)
Cd1 N9 2.288(4)
Cd1 O1 2.347(4)
Cd2 N17 2.214(5)
Cd2 N13 2.246(3)
Cd2 O3 2.247(3)
Cd2 O4 2.298(4)
Cd2 N16 2.300(5)
Cl1 O7 1.391(6)
Cl1 O6 1.399(5)
Cl1 O5 1.407(5)
Cl1 O8 1.411(4)
Cl2 O9 1.365(6)
Cl2 O11 1.381(7)
Cl2 O12 1.395(4)
Cl2 O10 1.438(5)
Cl3 O15 1.374(7)
Cl3 O14 1.420(4)
Cl3 O16 1.420(4)
Cl3 O13 1.439(6)
Cl4 O19 1.369(10)
Cl4 O20 1.393(12)
Cl4 O18 1.420(13)
Cl4 O17 1.454(14)
Cl4' O19' 1.376(13)
Cl4' O18' 1.401(13)
Cl4' O20' 1.404(15)
Cl4' O17' 1.455(8)
O1 H1B 0.8401
O1 H1A 0.8401
O2 H2B 0.8402
O2 H2A 0.8401
O3 H3B 0.8399
O3 H3A 0.8401
O4 H4A 0.8399
O4 H4B 0.8404
N1 C1 1.339(5)
N1 C5 1.355(5)
N2 C7 1.398(5)
N2 C5 1.403(5)
N2 C6 1.462(5)
N3 C11 1.326(5)
N3 C7 1.342(5)
N4 C12 1.407(5)
N4 C17 1.418(5)
N4 C11 1.418(5)
N5 C21 1.344(5)
N5 C17 1.350(5)
N6 C39 1.412(5)
N6 C22 1.418(5)
N6 C21 1.421(5)
N7 C22 1.336(5)
N7 C26 1.346(5)
N8 C26 1.393(5)
N8 C1 1.444(5)
N8 C27 1.480(5)
N9 C40 1.112(7)
N10 C42 1.138(6)
N11 C16 1.336(5)
N11 C12 1.338(5)
N12 C16 1.421(5)
N12 C29 1.434(5)
N12 C28 1.464(5)
N13 C29 1.342(5)
N13 C33 1.350(5)
N14 C35 1.375(5)
N14 C33 1.419(5)
N14 C34 1.477(5)
N15 C39 1.337(5)
N15 C35 1.344(5)
N16 C44 1.140(7)
N17 C46 1.117(8)
C1 C2 1.373(6)
C2 C3 1.380(6)
C2 H2 0.9500
C3 C4 1.382(6)
C3 H3 0.9500
C4 C5 1.385(6)
C4 H4 0.9500
C6 H6B 0.9800
C6 H6C 0.9800
C6 H6A 0.9800
C7 C8 1.384(6)
C8 C9 1.384(6)
C8 H8 0.9500
C9 C10 1.388(6)
C9 H9 0.9500
C10 C11 1.389(5)
C10 H10 0.9500
C12 C13 1.392(6)
C13 C14 1.374(6)
C13 H13 0.9500
C14 C15 1.393(6)
C14 H14 0.9500
C15 C16 1.385(6)
C15 H15 0.9500
C17 C18 1.380(6)
C18 C19 1.385(5)
C18 H18 0.9500
C19 C20 1.383(6)
C19 H19 0.9500
C20 C21 1.374(6)
C20 H20 0.9500
C22 C23 1.389(6)
C23 C24 1.389(7)
C23 H23 0.9500
C24 C25 1.372(7)
C24 H24 0.9500
C25 C26 1.406(6)
C25 H25 0.9500
C27 H27B 0.9800
C27 H27C 0.9800
C27 H27A 0.9800
C28 H28A 0.9800
C28 H28B 0.9800
C28 H28C 0.9800
C29 C30 1.376(6)
C30 C31 1.403(6)
C30 H30 0.9500
C31 C32 1.371(6)
C31 H31 0.9500
C32 C33 1.381(6)
C32 H32 0.9500
C34 H34C 0.9800
C34 H34A 0.9800
C34 H34B 0.9800
C35 C36 1.394(6)
C36 C37 1.392(6)
C36 H36 0.9500
C37 C38 1.382(6)
C37 H37 0.9500
C38 C39 1.395(6)
C38 H38 0.9500
C40 C41 1.476(9)
C41 H41A 0.9800
C41 H41B 0.9800
C41 H41C 0.9800
C42 C43 1.461(10)
C42 C43' 1.477(8)
C43 H43C 0.9800
C43 H43A 0.9800
C43 H43B 0.9800
C43' H43D 0.9800
C43' H43E 0.9800
C43' H43F 0.9800
C44 C45 1.459(8)
C45 H45B 0.9800
C45 H45C 0.9800
C45 H45A 0.9800
C46 C47 1.487(10)
C47 H47B 0.9800
C47 H47A 0.9800
C47 H47C 0.9800

loop_
_geom_hbond_atom_site_label_D
_geom_hbond_atom_site_label_H
_geom_hbond_atom_site_label_A
_geom_hbond_distance_DH
_geom_hbond_distance_HA
_geom_hbond_distance_DA
_geom_hbond_angle_DHA
_geom_hbond_site_symmetry_A
O1 H1B O5 0.84 2.18 2.823(7) 132.8 1_655
O1 H1A O16 0.84 1.97 2.798(5) 167.9 1_565
O2 H2B N5 0.84 2.13 2.971(4) 174.3 .
O2 H2B N4 0.84 2.59 3.147(5) 125.4 .
O2 H2A O18 0.84 2.32 2.771(17) 113.8 .
O3 H3B N6 0.84 2.54 3.176(5) 133.0 .
O3 H3A O17' 0.84 1.87 2.698(9) 170.3 .
O3 H3A O20 0.84 2.43 2.959(15) 121.2 .
O3 H3A Cl4 0.84 2.97 3.673(9) 143.0 .
O3 H3A Cl4' 0.84 2.97 3.706(6) 147.2 .
O4 H4A O16 0.84 2.10 2.777(5) 137.6 .
O4 H4B O11 0.84 2.21 2.955(10) 147.5 1_455
O4 H4B O10 0.84 2.43 3.132(7) 142.0 1_455
O4 H4B Cl2 0.84 2.83 3.651(4) 165.0 1_455

loop_
_geom_torsion_atom_site_label_1
_geom_torsion_atom_site_label_2
_geom_torsion_atom_site_label_3
_geom_torsion_atom_site_label_4
_geom_torsion
N10 Cd1 N1 C1 175.7(2)
O2 Cd1 N1 C1 65.1(3)
N9 Cd1 N1 C1 -29.3(3)
O1 Cd1 N1 C1 -104.4(3)
N10 Cd1 N1 C5 -5.0(4)
O2 Cd1 N1 C5 -115.6(3)
N9 Cd1 N1 C5 150.0(3)
O1 Cd1 N1 C5 74.9(3)
N1 Cd1 N9 C40 -152(2)
N10 Cd1 N9 C40 10(2)
O2 Cd1 N9 C40 105(2)
O1 Cd1 N9 C40 -77(2)
N1 Cd1 N10 C42 39(3)
O2 Cd1 N10 C42 153(3)
N9 Cd1 N10 C42 -123(3)
O1 Cd1 N10 C42 -40(3)
N17 Cd2 N13 C29 177.9(3)
O3 Cd2 N13 C29 77.0(3)
O4 Cd2 N13 C29 -99.7(3)
N16 Cd2 N13 C29 -16.9(3)
N17 Cd2 N13 C33 -5.2(4)
O3 Cd2 N13 C33 -106.1(3)
O4 Cd2 N13 C33 77.2(3)
N16 Cd2 N13 C33 160.0(3)
N17 Cd2 N16 C44 -56.5(12)
N13 Cd2 N16 C44 135.8(12)
O3 Cd2 N16 C44 36.1(12)
O4 Cd2 N16 C44 -143.7(12)
N13 Cd2 N17 C46 57.7(12)
O3 Cd2 N17 C46 162.4(12)
O4 Cd2 N17 C46 -23.0(12)
N16 Cd2 N17 C46 -112.9(12)
C5 N1 C1 C2 0.2(6)
Cd1 N1 C1 C2 179.5(3)
C5 N1 C1 N8 -174.3(3)
Cd1 N1 C1 N8 5.0(4)
C26 N8 C1 N1 -117.4(4)
C27 N8 C1 N1 96.5(4)
C26 N8 C1 C2 68.1(5)
C27 N8 C1 C2 -77.9(5)
N1 C1 C2 C3 -0.1(6)
N8 C1 C2 C3 173.8(4)
C1 C2 C3 C4 0.5(6)
C2 C3 C4 C5 -0.9(6)
C1 N1 C5 C4 -0.6(5)
Cd1 N1 C5 C4 -179.8(3)
C1 N1 C5 N2 176.2(3)
Cd1 N1 C5 N2 -3.0(5)
C3 C4 C5 N1 0.9(6)
C3 C4 C5 N2 -175.7(4)
C7 N2 C5 N1 60.1(5)
C6 N2 C5 N1 -139.7(4)
C7 N2 C5 C4 -123.2(4)
C6 N2 C5 C4 37.1(6)
C11 N3 C7 C8 -6.2(6)
C11 N3 C7 N2 174.7(4)
C5 N2 C7 N3 -2.9(6)
C6 N2 C7 N3 -162.9(4)
C5 N2 C7 C8 177.9(4)
C6 N2 C7 C8 18.0(6)
N3 C7 C8 C9 2.5(7)
N2 C7 C8 C9 -178.4(4)
C7 C8 C9 C10 1.2(7)
C8 C9 C10 C11 -1.2(7)
C7 N3 C11 C10 6.3(6)
C7 N3 C11 N4 -171.3(3)
C9 C10 C11 N3 -2.7(7)
C9 C10 C11 N4 174.7(4)
C12 N4 C11 N3 -142.2(4)
C17 N4 C11 N3 33.8(5)
C12 N4 C11 C10 40.1(6)
C17 N4 C11 C10 -143.9(4)
C16 N11 C12 C13 2.4(6)
C16 N11 C12 N4 -176.2(3)
C17 N4 C12 N11 34.1(5)
C11 N4 C12 N11 -150.1(4)
C17 N4 C12 C13 -144.6(4)
C11 N4 C12 C13 31.3(6)
N11 C12 C13 C14 -1.4(7)
N4 C12 C13 C14 177.1(4)
C12 C13 C14 C15 0.0(7)
C13 C14 C15 C16 0.3(7)
C12 N11 C16 C15 -2.0(6)
C12 N11 C16 N12 174.7(3)
C14 C15 C16 N11 0.7(7)
C14 C15 C16 N12 -175.8(4)
C29 N12 C16 N11 8.6(5)
C28 N12 C16 N11 150.0(4)
C29 N12 C16 C15 -174.6(4)
C28 N12 C16 C15 -33.3(6)
C21 N5 C17 C18 -0.1(5)
C21 N5 C17 N4 179.2(3)
C12 N4 C17 N5 47.9(5)
C11 N4 C17 N5 -128.3(4)
C12 N4 C17 C18 -132.8(4)
C11 N4 C17 C18 51.1(5)
N5 C17 C18 C19 -1.1(6)
N4 C17 C18 C19 179.6(3)
C17 C18 C19 C20 1.1(6)
C18 C19 C20 C21 0.0(6)
C17 N5 C21 C20 1.3(5)
C17 N5 C21 N6 -176.8(3)
C19 C20 C21 N5 -1.3(6)
C19 C20 C21 N6 176.8(3)
C39 N6 C21 N5 -117.4(4)
C22 N6 C21 N5 63.0(5)
C39 N6 C21 C20 64.4(5)
C22 N6 C21 C20 -115.2(4)
C26 N7 C22 C23 0.3(6)
C26 N7 C22 N6 -176.1(3)
C39 N6 C22 N7 -159.6(4)
C21 N6 C22 N7 19.9(5)
C39 N6 C22 C23 23.9(6)
C21 N6 C22 C23 -156.5(4)
N7 C22 C23 C24 1.6(7)
N6 C22 C23 C24 177.6(4)
C22 C23 C24 C25 -0.9(7)
C23 C24 C25 C26 -1.5(7)
C22 N7 C26 N8 173.1(3)
C22 N7 C26 C25 -3.0(6)
C1 N8 C26 N7 21.9(5)
C27 N8 C26 N7 165.6(4)
C1 N8 C26 C25 -162.0(4)
C27 N8 C26 C25 -18.3(6)
C24 C25 C26 N7 3.5(7)
C24 C25 C26 N8 -172.3(4)
C33 N13 C29 C30 1.4(5)
Cd2 N13 C29 C30 178.8(3)
C33 N13 C29 N12 -174.4(3)
Cd2 N13 C29 N12 2.9(4)
C16 N12 C29 N13 -108.6(4)
C28 N12 C29 N13 109.0(4)
C16 N12 C29 C30 75.6(5)
C28 N12 C29 C30 -66.7(5)
N13 C29 C30 C31 -0.5(6)
N12 C29 C30 C31 174.8(4)
C29 C30 C31 C32 -0.9(6)
C30 C31 C32 C33 1.5(6)
C29 N13 C33 C32 -0.8(5)
Cd2 N13 C33 C32 -177.4(3)
C29 N13 C33 N14 175.6(3)
Cd2 N13 C33 N14 -0.9(5)
C31 C32 C33 N13 -0.7(6)
C31 C32 C33 N14 -176.9(4)
C35 N14 C33 N13 60.3(5)
C34 N14 C33 N13 -129.9(4)
C35 N14 C33 C32 -123.3(4)
C34 N14 C33 C32 46.5(6)
C39 N15 C35 N14 175.5(4)
C39 N15 C35 C36 -1.0(6)
C33 N14 C35 N15 4.3(6)
C34 N14 C35 N15 -165.1(4)
C33 N14 C35 C36 -179.1(4)
C34 N14 C35 C36 11.5(6)
N15 C35 C36 C37 0.7(7)
N14 C35 C36 C37 -175.6(4)
C35 C36 C37 C38 0.5(7)
C36 C37 C38 C39 -1.5(7)
C35 N15 C39 C38 -0.1(6)
C35 N15 C39 N6 -176.7(3)
C37 C38 C39 N15 1.3(7)
C37 C38 C39 N6 177.6(4)
C22 N6 C39 N15 -149.4(4)
C21 N6 C39 N15 31.1(5)
C22 N6 C39 C38 34.1(6)
C21 N6 C39 C38 -145.5(4)
Cd1 N9 C40 C41 26(16)
Cd1 N10 C42 C43 78(6)
Cd1 N10 C42 C43' -96(7)
Cd2 N16 C44 C45 -30(44)
Cd2 N17 C46 C47 -81(11)

loop_
_platon_squeeze_void_nr
_platon_squeeze_void_average_x
_platon_squeeze_void_average_y
_platon_squeeze_void_average_z
_platon_squeeze_void_volume
_platon_squeeze_void_count_electrons
_platon_squeeze_void_content
1 0.000 0.000 0.000 78 36 ' '
